data_1545937
loop_
_publ_author_name
'Jeanbourquin, Lo\"ic N'
'Scopelliti, Rosario'
'Fadaei Tirani, Farzaneh'
'Severin, Kay'

_publ_section_title
;
 Synthesis and Reactivity of 1-Allenyltriazenes.
;
_journal_issue 8
_journal_name_full 'Organic letters'
_journal_page_first 2070
_journal_page_last 2073
_journal_paper_doi 10.1021/acs.orglett.7b00671
_journal_volume 19
_journal_year 2017
_chemical_absolute_configuration ad
_chemical_formula_moiety 'C16 H23 N3'
_chemical_formula_sum 'C16 H23 N3'
_chemical_formula_weight 257.37
_space_group_crystal_system orthorhombic
_space_group_IT_number 29
_space_group_name_Hall 'P 2c -2ac'
_space_group_name_H-M_alt 'P c a 21'
_symmetry_space_group_name_Hall 'P 2c -2ac'
_symmetry_space_group_name_H-M 'P c a 21'
_atom_sites_solution_hydrogens difmap
_atom_sites_solution_primary direct
_atom_sites_solution_secondary difmap
_audit_creation_method SHELXL-2016/6
_audit_update_record
;
2016-11-25 # Formatted by publCIF

;
_cell_angle_alpha 90
_cell_angle_beta 90
_cell_angle_gamma 90
_cell_formula_units_Z 4
_cell_length_a 10.4082(5)
_cell_length_b 7.7785(3)
_cell_length_c 19.6994(9)
_cell_measurement_reflns_used 5545
_cell_measurement_temperature 150.00(10)
_cell_measurement_theta_max 75.1150
_cell_measurement_theta_min 4.4480
_cell_volume 1594.87(12)
_computing_cell_refinement 'CrysAlisPro 1.171.38.43 (Rigaku OD, 2015)'
_computing_data_collection 'CrysAlisPro 1.171.38.43 (Rigaku OD, 2015)'
_computing_data_reduction 'CrysAlisPro 1.171.38.43 (Rigaku OD, 2015)'
_computing_molecular_graphics 'Mercury 3.9 (CCDC, 2016)'
_computing_publication_material 'CIF Tools (WinGX 2014.1, L.J. Farruggia, 2012)'
_computing_structure_refinement 'SHELXL-2016/6 (Sheldrick, 2016)'
_computing_structure_solution 'SHELXS97 (Sheldrick, 1990)'
_diffrn_ambient_environment N~2~
_diffrn_ambient_temperature 150.00(10)
_diffrn_detector 'CCD plate'
_diffrn_detector_area_resol_mean 5.1333
_diffrn_detector_type Atlas
_diffrn_measured_fraction_theta_full 1.000
_diffrn_measured_fraction_theta_max 0.990
_diffrn_measurement_details
;
List of Runs (angles in degrees, time in seconds):

  # Type    Start    End  Width  t~exp~   \w     \q     \k     \f   Frames
--------------------------------------------------------------------------
  1  \w    -67.00  26.00   1.00    5.00    --  -42.26  37.00   0.00   93
  2  \w   -114.00 -21.00   1.00    5.00    --  -42.26 -37.00-180.00   93
  3  \w   -112.00 -18.00   1.00    5.00    --  -42.26 -57.00  90.00   94
  4  \w      3.00  57.00   1.00    5.00    --   42.26 -99.00  60.00   54
  5  \w     52.00  79.00   1.00    5.00    --   42.26 -99.00 120.00   27
  6  \w     60.00  90.00   1.00    5.00    --   42.26-125.00 -60.00   30
  7  \w    136.00 162.00   1.00   30.00    --  109.26  77.00 -30.00   26
  8  \w     99.00 126.00   1.00   30.00    --  109.26  77.00 -30.00   27
  9  \w     37.00  90.00   1.00   30.00    --  109.26 -61.00 -60.00   53
 10  \w     84.00 178.00   1.00   30.00    --  109.26  30.00 150.00   94
 11  \w     57.00 116.00   1.00   30.00    --  109.26-111.00  60.00   59
 12  \w     40.00 138.00   1.00   30.00    --  109.26 -61.00-180.00   98
 13  \w     33.00 122.00   1.00   30.00    --  109.26 -30.00 -30.00   89
 14  \w     40.00 136.00   1.00   30.00    --  109.26 -61.00  60.00   96
 15  \w     79.00 114.00   1.00   30.00    --  109.26-111.00 -60.00   35
 16  \w     78.00 114.00   1.00   30.00    --  109.26-111.00-180.00   36
 17  \w     33.00 156.00   1.00   30.00    --  109.26 -15.00 150.00  123
;
_diffrn_measurement_device 'four-circle diffractometer'
_diffrn_measurement_device_type 'SuperNova, Dual, Cu at zero, Atlas'
_diffrn_measurement_method '\w scans'
_diffrn_radiation_monochromator mirror
_diffrn_radiation_probe x-ray
_diffrn_radiation_type 'Cu K\a'
_diffrn_radiation_wavelength 1.54184
_diffrn_reflns_av_R_equivalents 0.0334
_diffrn_reflns_av_unetI/netI 0.0310
_diffrn_reflns_Laue_measured_fraction_full 1.000
_diffrn_reflns_Laue_measured_fraction_max 0.990
_diffrn_reflns_limit_h_max 12
_diffrn_reflns_limit_h_min -10
_diffrn_reflns_limit_k_max 8
_diffrn_reflns_limit_k_min -9
_diffrn_reflns_limit_l_max 23
_diffrn_reflns_limit_l_min -24
_diffrn_reflns_number 10238
_diffrn_reflns_point_group_measured_fraction_full 0.974
_diffrn_reflns_point_group_measured_fraction_max 0.956
_diffrn_reflns_theta_full 67.684
_diffrn_reflns_theta_max 75.317
_diffrn_reflns_theta_min 4.489
_diffrn_source 'micro-focus sealed X-ray tube'
_diffrn_source_type 'SuperNova (Cu) X-ray Source'
_exptl_absorpt_coefficient_mu 0.495
_exptl_absorpt_correction_T_max 0.891
_exptl_absorpt_correction_T_min 0.840
_exptl_absorpt_correction_type gaussian
_exptl_absorpt_process_details
;
CrysAlisPro 1.171.38.43 (Rigaku Oxford Diffraction, 2015)
Numerical absorption correction based on gaussian integration over
a multifaceted crystal model.
Empirical absorption correction using spherical harmonics,
 implemented in SCALE3 ABSPACK scaling algorithm.
;
_exptl_crystal_colour 'clear pale yellow'
_exptl_crystal_density_diffrn 1.072
_exptl_crystal_description plate
_exptl_crystal_F_000 560
_exptl_crystal_size_max 0.447
_exptl_crystal_size_mid 0.354
_exptl_crystal_size_min 0.239
_refine_diff_density_max 0.095
_refine_diff_density_min -0.084
_refine_diff_density_rms 0.021
_refine_ls_abs_structure_details
;
 Flack x determined using 1286 quotients [(I+)-(I-)]/[(I+)+(I-)]
 (Parsons, Flack and Wagner, Acta Cryst. B69 (2013) 249-259).
;
_refine_ls_abs_structure_Flack -0.1(2)
_refine_ls_extinction_method none
_refine_ls_goodness_of_fit_ref 1.073
_refine_ls_hydrogen_treatment refall
_refine_ls_matrix_type full
_refine_ls_number_parameters 264
_refine_ls_number_reflns 3152
_refine_ls_number_restraints 1
_refine_ls_restrained_S_all 1.072
_refine_ls_R_factor_all 0.0335
_refine_ls_R_factor_gt 0.0291
_refine_ls_shift/su_max 0.000
_refine_ls_shift/su_mean 0.000
_refine_ls_structure_factor_coef Fsqd
_refine_ls_weighting_details 'w=1/[\s^2^(Fo^2^)+(0.0318P)^2^+0.0866P] where P=(Fo^2^+2Fc^2^)/3'
_refine_ls_weighting_scheme calc
_refine_ls_wR_factor_gt 0.0716
_refine_ls_wR_factor_ref 0.0743
_reflns_Friedel_coverage 0.872
_reflns_Friedel_fraction_full 0.946
_reflns_Friedel_fraction_max 0.919
_reflns_number_gt 2921
_reflns_number_total 3152
_reflns_threshold_expression 'I > 2\s(I)'
_cod_data_source_file ol7b00671_si_003.cif
_cod_data_source_block shelx
_cod_database_code 1545937
_publcif_datablock.id {751d6b01-a9d7-45b2-947a-c622e7b9566d}

_shelx_shelxl_version_number 2016/6
_shelx_space_group_comment
;
The symmetry employed for this shelxl refinement is uniquely defined
by the following loop, which should always be used as a source of
symmetry information in preference to the above space-group names.
They are only intended as comments.
;
_shelx_estimated_absorpt_t_min 0.809
_shelx_estimated_absorpt_t_max 0.891
_publcif_info_exptl_table_max_cols 4
_publcif_info_exptl_table_use_headnotes n

loop_
_space_group_symop_operation_xyz
'x, y, z'
'-x, -y, z+1/2'
'x+1/2, -y, z'
'-x+1/2, y, z+1/2'

loop_
_atom_site_label
_atom_site_type_symbol
_atom_site_fract_x
_atom_site_fract_y
_atom_site_fract_z
_atom_site_U_iso_or_equiv
_atom_site_adp_type
_atom_site_occupancy
_atom_site_site_symmetry_order
_atom_site_calc_flag
N1 N 0.45967(14) 0.79604(18) 0.52301(8) 0.0341(3) Uani 1 1 d
N2 N 0.53721(15) 0.74554(18) 0.57241(8) 0.0349(3) Uani 1 1 d
N3 N 0.64408(15) 0.82605(19) 0.57663(8) 0.0363(3) Uani 1 1 d
C1 C 0.50109(18) 0.9185(2) 0.47039(10) 0.0355(4) Uani 1 1 d
H1 H 0.563(2) 0.992(3) 0.4933(12) 0.033(5) Uiso 1 1 d
C2 C 0.5688(2) 0.8241(3) 0.41295(11) 0.0426(4) Uani 1 1 d
H2A H 0.641(3) 0.754(4) 0.4301(15) 0.063(8) Uiso 1 1 d
H2B H 0.611(2) 0.905(4) 0.3801(14) 0.046(6) Uiso 1 1 d
H2C H 0.505(2) 0.754(3) 0.3877(14) 0.042(6) Uiso 1 1 d
C3 C 0.3891(2) 1.0266(3) 0.44474(11) 0.0448(4) Uani 1 1 d
H3A H 0.329(3) 0.961(4) 0.4130(15) 0.055(7) Uiso 1 1 d
H3B H 0.426(3) 1.126(4) 0.4189(15) 0.057(7) Uiso 1 1 d
H3C H 0.338(3) 1.071(4) 0.4830(16) 0.063(8) Uiso 1 1 d
C4 C 0.34834(18) 0.6809(2) 0.51270(10) 0.0394(4) Uani 1 1 d
H4 H 0.303(2) 0.725(3) 0.4710(14) 0.046(6) Uiso 1 1 d
C5 C 0.2535(2) 0.6995(3) 0.57031(15) 0.0519(5) Uani 1 1 d
H5A H 0.300(3) 0.664(3) 0.6146(14) 0.050(7) Uiso 1 1 d
H5B H 0.176(3) 0.628(4) 0.5609(17) 0.069(8) Uiso 1 1 d
H5C H 0.221(3) 0.822(4) 0.5735(18) 0.072(9) Uiso 1 1 d
C6 C 0.3903(2) 0.4949(3) 0.50284(12) 0.0459(4) Uani 1 1 d
H6A H 0.457(3) 0.488(4) 0.4669(15) 0.062(8) Uiso 1 1 d
H6B H 0.311(3) 0.422(4) 0.4924(15) 0.057(7) Uiso 1 1 d
H6C H 0.432(2) 0.450(3) 0.5445(13) 0.043(6) Uiso 1 1 d
C7 C 0.71911(19) 0.7616(2) 0.62915(10) 0.0374(4) Uani 1 1 d
H7 H 0.683(3) 0.663(4) 0.6557(14) 0.052(7) Uiso 1 1 d
C8 C 0.8366(2) 0.8244(3) 0.64158(9) 0.0388(4) Uani 1 1 d
H8 H 0.871(3) 0.923(4) 0.6147(15) 0.053(7) Uiso 1 1 d
C9 C 0.9234(2) 0.7518(2) 0.69070(9) 0.0379(4) Uani 1 1 d
H9 H 0.893(2) 0.650(3) 0.7172(13) 0.047(6) Uiso 1 1 d
C10 C 1.04225(19) 0.8114(3) 0.70238(10) 0.0397(4) Uani 1 1 d
H10 H 1.067(3) 0.912(4) 0.6780(15) 0.054(7) Uiso 1 1 d
C11 C 1.13739(19) 0.7365(3) 0.74857(9) 0.0378(4) Uani 1 1 d
C12 C 1.1231(2) 0.5729(3) 0.77716(11) 0.0451(4) Uani 1 1 d
H12 H 1.047(3) 0.501(4) 0.7652(15) 0.062(8) Uiso 1 1 d
C13 C 1.2139(2) 0.5087(3) 0.82157(11) 0.0530(5) Uani 1 1 d
H13 H 1.204(3) 0.394(4) 0.8399(17) 0.073(9) Uiso 1 1 d
C14 C 1.3218(2) 0.6019(3) 0.83726(11) 0.0534(5) Uani 1 1 d
H14 H 1.387(3) 0.558(4) 0.8661(15) 0.057(7) Uiso 1 1 d
C15 C 1.3403(2) 0.7609(3) 0.80769(12) 0.0537(6) Uani 1 1 d
H15 H 1.417(3) 0.825(4) 0.8138(17) 0.070(9) Uiso 1 1 d
C16 C 1.2486(2) 0.8280(3) 0.76393(11) 0.0463(4) Uani 1 1 d
H16 H 1.259(3) 0.940(4) 0.7441(15) 0.053(7) Uiso 1 1 d

loop_
_atom_site_aniso_label
_atom_site_aniso_U_11
_atom_site_aniso_U_22
_atom_site_aniso_U_33
_atom_site_aniso_U_23
_atom_site_aniso_U_13
_atom_site_aniso_U_12
N1 0.0349(8) 0.0323(7) 0.0353(7) 0.0022(6) -0.0043(6) -0.0029(6)
N2 0.0365(8) 0.0329(6) 0.0354(7) -0.0008(6) 0.0000(6) 0.0008(5)
N3 0.0364(8) 0.0359(7) 0.0365(7) -0.0019(6) -0.0020(6) 0.0007(6)
C1 0.0382(9) 0.0315(8) 0.0367(8) 0.0012(7) -0.0020(7) -0.0018(7)
C2 0.0432(10) 0.0432(10) 0.0415(9) 0.0004(8) 0.0041(9) 0.0012(8)
C3 0.0484(11) 0.0415(10) 0.0444(9) 0.0056(9) 0.0014(9) 0.0094(9)
C4 0.0368(9) 0.0364(9) 0.0449(10) -0.0015(8) -0.0035(8) -0.0074(7)
C5 0.0399(10) 0.0472(11) 0.0687(14) -0.0040(11) 0.0096(10) -0.0047(9)
C6 0.0521(11) 0.0351(9) 0.0505(11) -0.0041(8) 0.0049(10) -0.0082(9)
C7 0.0405(10) 0.0377(9) 0.0341(8) -0.0010(7) -0.0016(7) 0.0036(7)
C8 0.0408(10) 0.0402(9) 0.0356(9) 0.0004(7) -0.0016(7) 0.0026(8)
C9 0.0409(9) 0.0401(9) 0.0328(8) 0.0009(7) -0.0010(7) 0.0033(7)
C10 0.0412(10) 0.0420(10) 0.0359(9) 0.0047(7) -0.0002(7) 0.0015(8)
C11 0.0378(9) 0.0453(10) 0.0304(8) -0.0016(7) 0.0003(7) 0.0060(7)
C12 0.0431(10) 0.0485(11) 0.0438(10) 0.0049(8) 0.0036(8) 0.0049(9)
C13 0.0565(12) 0.0558(12) 0.0468(11) 0.0108(10) 0.0056(9) 0.0170(10)
C14 0.0544(13) 0.0647(13) 0.0412(10) -0.0019(9) -0.0063(9) 0.0237(11)
C15 0.0476(12) 0.0603(14) 0.0530(13) -0.0137(10) -0.0136(9) 0.0075(10)
C16 0.0483(11) 0.0446(10) 0.0462(11) -0.0022(9) -0.0042(9) 0.0032(9)

loop_
_atom_type_symbol
_atom_type_description
_atom_type_scat_dispersion_real
_atom_type_scat_dispersion_imag
_atom_type_scat_source
C C 0.0181 0.0091 'International Tables Vol C Tables 4.2.6.8 and 6.1.1.4'
H H 0.0000 0.0000 'International Tables Vol C Tables 4.2.6.8 and 6.1.1.4'
N N 0.0311 0.0180 'International Tables Vol C Tables 4.2.6.8 and 6.1.1.4'

loop_
_geom_angle_atom_site_label_1
_geom_angle_atom_site_label_2
_geom_angle_atom_site_label_3
_geom_angle
N2 N1 C1 122.08(14)
N2 N1 C4 113.52(14)
C1 N1 C4 121.64(14)
N3 N2 N1 115.63(15)
N2 N3 C7 111.13(16)
N1 C1 C2 110.27(15)
N1 C1 C3 111.51(16)
C2 C1 C3 111.98(16)
N1 C1 H1 104.4(14)
C2 C1 H1 108.7(13)
C3 C1 H1 109.8(13)
C1 C2 H2A 111.4(17)
C1 C2 H2B 112.3(15)
H2A C2 H2B 103(2)
C1 C2 H2C 109.0(15)
H2A C2 H2C 112(2)
H2B C2 H2C 108(2)
C1 C3 H3A 113.1(15)
C1 C3 H3B 107.6(17)
H3A C3 H3B 108(2)
C1 C3 H3C 110.8(17)
H3A C3 H3C 108(2)
H3B C3 H3C 109(2)
N1 C4 C5 110.54(16)
N1 C4 C6 111.61(16)
C5 C4 C6 111.94(17)
N1 C4 H4 105.9(14)
C5 C4 H4 105.8(14)
C6 C4 H4 110.7(15)
C4 C5 H5A 107.6(15)
C4 C5 H5B 110(2)
H5A C5 H5B 113(2)
C4 C5 H5C 111(2)
H5A C5 H5C 111(2)
H5B C5 H5C 105(2)
C4 C6 H6A 110.0(18)
C4 C6 H6B 108.7(16)
H6A C6 H6B 113(2)
C4 C6 H6C 110.7(14)
H6A C6 H6C 106(2)
H6B C6 H6C 109(2)
C8 C7 N3 121.18(18)
C8 C7 H7 121.6(16)
N3 C7 H7 117.1(16)
C7 C8 C9 123.57(18)
C7 C8 H8 120.8(16)
C9 C8 H8 115.6(16)
C10 C9 C8 123.98(18)
C10 C9 H9 118.5(15)
C8 C9 H9 117.6(15)
C9 C10 C11 126.34(18)
C9 C10 H10 116.7(18)
C11 C10 H10 116.9(18)
C16 C11 C12 117.76(18)
C16 C11 C10 119.59(18)
C12 C11 C10 122.64(18)
C13 C12 C11 120.7(2)
C13 C12 H12 119.4(18)
C11 C12 H12 119.8(18)
C14 C13 C12 120.8(2)
C14 C13 H13 119.4(19)
C12 C13 H13 119.8(19)
C13 C14 C15 119.5(2)
C13 C14 H14 121.9(18)
C15 C14 H14 118.5(18)
C14 C15 C16 120.2(2)
C14 C15 H15 122(2)
C16 C15 H15 117(2)
C15 C16 C11 121.0(2)
C15 C16 H16 121.1(17)
C11 C16 H16 117.9(17)

loop_
_geom_bond_atom_site_label_1
_geom_bond_atom_site_label_2
_geom_bond_distance
N1 N2 1.324(2)
N1 C1 1.473(2)
N1 C4 1.479(2)
N2 N3 1.279(2)
N3 C7 1.390(3)
C1 C2 1.522(3)
C1 C3 1.523(3)
C1 H1 0.97(2)
C2 H2A 0.99(3)
C2 H2B 1.00(3)
C2 H2C 1.00(3)
C3 H3A 1.02(3)
C3 H3B 1.00(3)
C3 H3C 0.99(3)
C4 C5 1.511(3)
C4 C6 1.524(3)
C4 H4 1.01(3)
C5 H5A 1.04(3)
C5 H5B 0.99(3)
C5 H5C 1.01(3)
C6 H6A 0.99(3)
C6 H6B 1.03(3)
C6 H6C 0.99(3)
C7 C8 1.339(3)
C7 H7 1.00(3)
C8 C9 1.439(3)
C8 H8 1.00(3)
C9 C10 1.341(3)
C9 H9 1.00(3)
C10 C11 1.466(3)
C10 H10 0.95(3)
C11 C16 1.392(3)
C11 C12 1.400(3)
C12 C13 1.381(3)
C12 H12 1.00(3)
C13 C14 1.372(4)
C13 H13 0.97(3)
C14 C15 1.381(4)
C14 H14 0.95(3)
C15 C16 1.388(3)
C15 H15 0.95(3)
C16 H16 0.96(3)

loop_
_geom_torsion_atom_site_label_1
_geom_torsion_atom_site_label_2
_geom_torsion_atom_site_label_3
_geom_torsion_atom_site_label_4
_geom_torsion
C1 N1 N2 N3 8.6(2)
C4 N1 N2 N3 170.07(15)
N1 N2 N3 C7 -178.98(15)
N2 N1 C1 C2 85.43(19)
C4 N1 C1 C2 -74.5(2)
N2 N1 C1 C3 -149.51(17)
C4 N1 C1 C3 50.5(2)
N2 N1 C4 C5 72.0(2)
C1 N1 C4 C5 -126.48(19)
N2 N1 C4 C6 -53.3(2)
C1 N1 C4 C6 108.24(19)
N2 N3 C7 C8 178.29(17)
N3 C7 C8 C9 -173.64(17)
C7 C8 C9 C10 178.40(19)
C8 C9 C10 C11 -175.98(19)
C9 C10 C11 C16 -169.4(2)
C9 C10 C11 C12 12.3(3)
C16 C11 C12 C13 3.0(3)
C10 C11 C12 C13 -178.67(19)
C11 C12 C13 C14 -1.7(3)
C12 C13 C14 C15 -0.7(3)
C13 C14 C15 C16 1.8(4)
C14 C15 C16 C11 -0.5(4)
C12 C11 C16 C15 -1.8(3)
C10 C11 C16 C15 179.7(2)

loop_
_publcif_info_datablock.id
_publcif_info_datablock.publ_exptl
_publcif_info_datablock.publ_geom
_publcif_info_datablock.structure
{751d6b01-a9d7-45b2-947a-c622e7b9566d} y y y

loop_
_publcif_info_exptl_table_extra_item
sin_theta_over_lambda_max

loop_
_publcif_info_tables.block_id
_publcif_info_tables.reference_item
{751d6b01-a9d7-45b2-947a-c622e7b9566d} '_publcif_info_datablock.publ_exptl'
